data_4069495
loop_
_publ_author_name
'Raynal, Matthieu'
'Pattacini, Roberto'
'Cazin, Catherine S. J.'
'Vall\'ee, Christophe'
'Olivier-Bourbigou, H\'el\`ene'
'Braunstein, Pierre'

_publ_section_title
;
 Reaction Intermediates in the Synthesis of New Hydrido, N-Heterocyclic
 Dicarbene Iridium(III) Pincer Complexes
;
_journal_issue 14
_journal_name_full Organometallics
_journal_page_first 4028
_journal_paper_doi 10.1021/om900226c
_journal_volume 28
_journal_year 2009
_chemical_formula_moiety 'C44 H58 Ir N8, 2(C H2 Cl2), I'
_chemical_formula_sum 'C46 H62 Cl4 I Ir N8'
_chemical_formula_weight 1187.46
_space_group_IT_number 14
_symmetry_cell_setting monoclinic
_symmetry_Int_Tables_number 14
_symmetry_space_group_name_Hall '-P 2ybc'
_symmetry_space_group_name_H-M 'P 1 21/c 1'
_atom_sites_solution_hydrogens geom
_atom_sites_solution_primary direct
_atom_sites_solution_secondary difmap
_audit_creation_method SHELXL-97
_cell_angle_alpha 90.00
_cell_angle_beta 109.6750(10)
_cell_angle_gamma 90.00
_cell_formula_units_Z 4
_cell_length_a 15.3274(3)
_cell_length_b 14.0124(3)
_cell_length_c 24.4401(6)
_cell_measurement_reflns_used 16524
_cell_measurement_temperature 173(2)
_cell_measurement_theta_max 25.44
_cell_measurement_theta_min 0.998
_cell_volume 4942.63(19)
_computing_cell_refinement 'HKL Scalepack (Otwinowski & Minor 1997)'
_computing_data_reduction 'HKL Denzo and Scalepack (Otwinowski & Minor 1997)'
_computing_molecular_graphics ORTEP-3
_computing_publication_material PLATON
_computing_structure_refinement 'SHELXL-97 (Sheldrick, 1997)'
_computing_structure_solution 'SHELXS-97 (Sheldrick, 1997)'
_diffrn_ambient_temperature 173(2)
_diffrn_detector_area_resol_mean 9
_diffrn_measured_fraction_theta_full 1.000
_diffrn_measured_fraction_theta_max 1.000
_diffrn_measurement_device_type KappaCCD
_diffrn_measurement_method CCD
_diffrn_radiation_monochromator graphite
_diffrn_radiation_probe x-ray
_diffrn_radiation_type MoK\a
_diffrn_radiation_wavelength 0.71073
_diffrn_reflns_av_R_equivalents 0.0429
_diffrn_reflns_av_sigmaI/netI 0.0603
_diffrn_reflns_limit_h_max 18
_diffrn_reflns_limit_h_min -18
_diffrn_reflns_limit_k_max 17
_diffrn_reflns_limit_k_min -17
_diffrn_reflns_limit_l_max 30
_diffrn_reflns_limit_l_min -30
_diffrn_reflns_number 18099
_diffrn_reflns_theta_full 26.00
_diffrn_reflns_theta_max 26.00
_diffrn_reflns_theta_min 1.41
_diffrn_source 'fine-focus sealed tube'
_exptl_absorpt_coefficient_mu 3.582
_exptl_absorpt_correction_T_max 0.925
_exptl_absorpt_correction_T_min 0.815
_exptl_absorpt_correction_type multi-scan
_exptl_absorpt_process_details 'L. Spek, J. Appl.Cryst. 2003, 36, 7, B. Blessing, Acta Cryst, 1995, A51, 33'
_exptl_crystal_colour colorless
_exptl_crystal_density_diffrn 1.596
_exptl_crystal_density_method 'not measured'
_exptl_crystal_description block
_exptl_crystal_F_000 2367
_exptl_crystal_size_max 0.06
_exptl_crystal_size_mid 0.04
_exptl_crystal_size_min 0.04
_refine_diff_density_max 1.627
_refine_diff_density_min -1.979
_refine_diff_density_rms 0.274
_refine_ls_extinction_method none
_refine_ls_goodness_of_fit_ref 1.068
_refine_ls_hydrogen_treatment constr
_refine_ls_matrix_type full
_refine_ls_number_parameters 576
_refine_ls_number_reflns 9728
_refine_ls_number_restraints 6
_refine_ls_restrained_S_all 1.069
_refine_ls_R_factor_all 0.1009
_refine_ls_R_factor_gt 0.0645
_refine_ls_shift/su_max 0.007
_refine_ls_shift/su_mean 0.000
_refine_ls_structure_factor_coef Fsqd
_refine_ls_weighting_details 'calc w=1/[\s^2^(Fo^2^)+(0.1259P)^2^+11.3262P] where P=(Fo^2^+2Fc^2^)/3'
_refine_ls_weighting_scheme calc
_refine_ls_wR_factor_gt 0.1906
_refine_ls_wR_factor_ref 0.2130
_reflns_number_gt 6743
_reflns_number_total 9728
_reflns_threshold_expression >2sigma(I)
_cod_data_source_file om900226c_si_002.cif
_cod_data_source_block Complex12
_cod_original_sg_symbol_H-M 'P 21/c'
_cod_database_code 4069495

loop_
_symmetry_equiv_pos_as_xyz
'x, y, z'
'-x, y+1/2, -z+1/2'
'-x, -y, -z'
'x, -y-1/2, z-1/2'

loop_
_atom_site_label
_atom_site_type_symbol
_atom_site_fract_x
_atom_site_fract_y
_atom_site_fract_z
_atom_site_U_iso_or_equiv
_atom_site_adp_type
_atom_site_occupancy
_atom_site_symmetry_multiplicity
_atom_site_calc_flag
_atom_site_refinement_flags
_atom_site_disorder_assembly
_atom_site_disorder_group
Ir1 Ir 0.73961(2) 0.85243(3) 0.860575(18) 0.04465(17) Uani 1 1 d . . .
C1 C 0.5985(7) 0.8410(9) 0.8472(5) 0.060(3) Uani 1 1 d . . .
C2 C 0.8532(6) 0.9288(7) 0.8606(5) 0.047(2) Uani 1 1 d . . .
C3 C 0.9195(8) 1.0647(8) 0.8409(6) 0.065(3) Uani 1 1 d . . .
H3 H 0.9269 1.1260 0.8286 0.077 Uiso 1 1 calc R . .
C4 C 0.9847(7) 1.0023(8) 0.8633(6) 0.067(3) Uani 1 1 d . . .
H4 H 1.0475 1.0122 0.8704 0.081 Uiso 1 1 calc R . .
C5 C 0.7425(7) 1.0528(8) 0.8194(5) 0.054(3) Uani 1 1 d . . .
C6 C 0.6873(6) 0.9830(7) 0.8283(4) 0.048(2) Uani 1 1 d . . .
C7 C 0.5911(7) 0.9984(10) 0.8119(5) 0.062(3) Uani 1 1 d . . .
C8 C 0.5521(9) 1.0848(12) 0.7869(6) 0.081(4) Uani 1 1 d . . .
C9 C 0.4448(9) 1.1037(13) 0.7641(8) 0.107(6) Uani 1 1 d . . .
H9A H 0.4229 1.1080 0.7965 0.160 Uiso 1 1 calc R . .
H9B H 0.4138 1.0522 0.7393 0.160 Uiso 1 1 calc R . .
H9C H 0.4321 1.1624 0.7427 0.160 Uiso 1 1 calc R . .
C10 C 0.6138(9) 1.1529(9) 0.7796(6) 0.073(4) Uani 1 1 d . . .
H10 H 0.5891 1.2106 0.7625 0.088 Uiso 1 1 calc R . .
C11 C 0.7076(9) 1.1413(8) 0.7956(6) 0.067(3) Uani 1 1 d . . .
C12 C 0.7645(10) 1.2230(9) 0.7841(7) 0.085(4) Uani 1 1 d . . .
H12A H 0.7999 1.2003 0.7610 0.128 Uiso 1 1 calc R . .
H12B H 0.8058 1.2470 0.8204 0.128 Uiso 1 1 calc R . .
H12C H 0.7238 1.2731 0.7637 0.128 Uiso 1 1 calc R . .
C13 C 0.4569(8) 0.9048(11) 0.8233(6) 0.075(4) Uani 1 1 d . . .
H13 H 0.4085 0.9485 0.8106 0.090 Uiso 1 1 calc R . .
C14 C 0.4530(8) 0.8207(13) 0.8434(7) 0.087(5) Uani 1 1 d . . .
H14 H 0.4002 0.7926 0.8470 0.104 Uiso 1 1 calc R . .
C15 C 0.5679(9) 0.6853(11) 0.8857(6) 0.079(4) Uani 1 1 d . . .
H15A H 0.6274 0.6664 0.8834 0.095 Uiso 1 1 calc R . .
H15B H 0.5223 0.6376 0.8660 0.095 Uiso 1 1 calc R . .
C16 C 0.5735(12) 0.6943(12) 0.9474(8) 0.105(5) Uani 1 1 d . . .
H16A H 0.6181 0.7435 0.9662 0.126 Uiso 1 1 calc R . .
H16B H 0.5136 0.7136 0.9490 0.126 Uiso 1 1 calc R . .
C17 C 0.6014(13) 0.6038(13) 0.9791(8) 0.109(5) Uani 1 1 d . . .
H17A H 0.6590 0.5819 0.9752 0.131 Uiso 1 1 calc R . .
H17B H 0.5544 0.5558 0.9623 0.131 Uiso 1 1 calc R . .
C18 C 0.6141(19) 0.6159(16) 1.0432(9) 0.156(9) Uani 1 1 d . . .
H18A H 0.5566 0.6358 1.0472 0.233 Uiso 1 1 calc R . .
H18B H 0.6607 0.6632 1.0599 0.233 Uiso 1 1 calc R . .
H18C H 0.6329 0.5562 1.0630 0.233 Uiso 1 1 calc R . .
C19 C 0.9981(7) 0.8347(8) 0.9027(5) 0.057(3) Uani 1 1 d . . .
H19A H 1.0504 0.8271 0.8893 0.069 Uiso 1 1 calc R . .
H19B H 0.9592 0.7786 0.8908 0.069 Uiso 1 1 calc R . .
C20 C 1.0330(8) 0.8403(8) 0.9677(6) 0.070(3) Uani 1 1 d . . .
H20A H 0.9809 0.8415 0.9818 0.084 Uiso 1 1 calc R . .
H20B H 1.0679 0.8989 0.9800 0.084 Uiso 1 1 calc R . .
C21 C 1.0938(10) 0.7562(11) 0.9934(7) 0.096(5) Uani 1 1 d . . .
H21A H 1.0589 0.6984 0.9789 0.116 Uiso 1 1 calc R . .
H21B H 1.1460 0.7570 0.9794 0.116 Uiso 1 1 calc R . .
C22 C 1.1292(11) 0.7518(13) 1.0562(7) 0.111(6) Uani 1 1 d . . .
H22A H 1.0783 0.7495 1.0707 0.167 Uiso 1 1 calc R . .
H22B H 1.1661 0.8073 1.0712 0.167 Uiso 1 1 calc R . .
H22C H 1.1665 0.6956 1.0682 0.167 Uiso 1 1 calc R . .
C23 C 0.7375(5) 0.7813(7) 0.7851(5) 0.043(2) Uani 1 1 d . . .
C24 C 0.7680(6) 0.8620(7) 0.9483(5) 0.052(3) Uani 1 1 d . . .
C25 C 0.8164(8) 0.7973(9) 1.0383(6) 0.065(3) Uani 1 1 d . . .
H25 H 0.8409 0.7541 1.0685 0.078 Uiso 1 1 calc R . .
C26 C 0.7879(8) 0.8863(9) 1.0431(6) 0.063(3) Uani 1 1 d . . .
H26 H 0.7881 0.9162 1.0771 0.076 Uiso 1 1 calc R . .
C27 C 0.8214(7) 0.7026(7) 0.9505(5) 0.053(3) Uani 1 1 d . . .
C28 C 0.7950(6) 0.7231(7) 0.8903(5) 0.048(2) Uani 1 1 d . . .
C29 C 0.8073(7) 0.6528(7) 0.8521(5) 0.049(2) Uani 1 1 d . . .
C30 C 0.8446(8) 0.5646(8) 0.8713(5) 0.061(3) Uani 1 1 d . . .
C31 C 0.8650(12) 0.4889(10) 0.8339(7) 0.100(5) Uani 1 1 d . . .
H31A H 0.8884 0.4330 0.8568 0.150 Uiso 1 1 calc R . .
H31B H 0.9104 0.5122 0.8181 0.150 Uiso 1 1 calc R . .
H31C H 0.8092 0.4731 0.8027 0.150 Uiso 1 1 calc R . .
C32 C 0.8693(10) 0.5468(8) 0.9300(6) 0.079(4) Uani 1 1 d . . .
H32 H 0.8940 0.4872 0.9432 0.095 Uiso 1 1 calc R . .
C33 C 0.8596(9) 0.6140(9) 0.9726(5) 0.065(3) Uani 1 1 d . . .
C34 C 0.8909(12) 0.5854(10) 1.0357(7) 0.097(5) Uani 1 1 d . . .
H34A H 0.8386 0.5842 1.0489 0.146 Uiso 1 1 calc R . .
H34B H 0.9356 0.6306 1.0584 0.146 Uiso 1 1 calc R . .
H34C H 0.9186 0.5231 1.0402 0.146 Uiso 1 1 calc R . .
C35 C 0.7733(7) 0.6521(8) 0.7412(5) 0.055(3) Uani 1 1 d . . .
H35 H 0.7945 0.5925 0.7345 0.066 Uiso 1 1 calc R . .
C36 C 0.7351(7) 0.7183(9) 0.7021(6) 0.064(3) Uani 1 1 d . . .
H36 H 0.7257 0.7132 0.6626 0.077 Uiso 1 1 calc R . .
C37 C 0.6557(9) 0.8724(9) 0.6993(6) 0.067(3) Uani 1 1 d . . .
H37A H 0.6690 0.8857 0.6640 0.080 Uiso 1 1 calc R . .
H37B H 0.6710 0.9290 0.7235 0.080 Uiso 1 1 calc R . .
C38 C 0.5491(10) 0.8504(10) 0.6833(7) 0.086(4) Uani 1 1 d . . .
H38A H 0.5346 0.7951 0.6579 0.103 Uiso 1 1 calc R . .
H38B H 0.5379 0.8327 0.7188 0.103 Uiso 1 1 calc R . .
C39 C 0.4825(10) 0.9289(11) 0.6544(7) 0.092(4) Uani 1 1 d . . .
H39A H 0.4965 0.9847 0.6793 0.110 Uiso 1 1 calc R . .
H39B H 0.4920 0.9460 0.6183 0.110 Uiso 1 1 calc R . .
C40 C 0.3836(9) 0.9033(12) 0.6415(8) 0.099(5) Uani 1 1 d . . .
H40A H 0.3722 0.8917 0.6772 0.149 Uiso 1 1 calc R . .
H40B H 0.3695 0.8468 0.6179 0.149 Uiso 1 1 calc R . .
H40C H 0.3451 0.9548 0.6210 0.149 Uiso 1 1 calc R . .
C41 C 0.7224(7) 1.0226(8) 0.9749(6) 0.061(3) Uani 1 1 d . . .
H41A H 0.7300 1.0428 0.9388 0.073 Uiso 1 1 calc R . .
H41B H 0.7587 1.0652 1.0053 0.073 Uiso 1 1 calc R . .
C42 C 0.6211(8) 1.0314(9) 0.9692(6) 0.069(3) Uani 1 1 d . . .
H42A H 0.5857 0.9842 0.9416 0.083 Uiso 1 1 calc R . .
H42B H 0.6146 1.0175 1.0065 0.083 Uiso 1 1 calc R . .
C43 C 0.5811(11) 1.1293(11) 0.9493(8) 0.096(5) Uani 1 1 d . . .
H43A H 0.6166 1.1766 0.9768 0.115 Uiso 1 1 calc R . .
H43B H 0.5874 1.1432 0.9120 0.115 Uiso 1 1 calc R . .
C44 C 0.4841(13) 1.1373(15) 0.9442(10) 0.136(8) Uani 1 1 d . . .
H44A H 0.4741 1.1056 0.9764 0.204 Uiso 1 1 calc R . .
H44B H 0.4463 1.1081 0.9085 0.204 Uiso 1 1 calc R . .
H44C H 0.4677 1.2034 0.9442 0.204 Uiso 1 1 calc R . .
C45 C 0.2359(14) 0.6458(17) 0.8999(7) 0.171(12) Uani 1 1 d D . .
H45A H 0.1814 0.6057 0.8915 0.205 Uiso 1 1 calc R . .
H45B H 0.2160 0.7115 0.8910 0.205 Uiso 1 1 calc R . .
C46A C 0.9540(19) 0.8578(17) 0.7385(10) 0.085(9) Uani 0.50 1 d PD A 2
H46A H 1.0127 0.8857 0.7616 0.102 Uiso 0.50 1 calc PR A 2
H46B H 0.9276 0.8250 0.7642 0.102 Uiso 0.50 1 calc PR A 2
C46B C 0.984(2) 0.7937(15) 0.7594(8) 0.088(10) Uani 0.50 1 d PD B 1
H46C H 1.0321 0.8380 0.7808 0.106 Uiso 0.50 1 calc PR B 1
H46D H 0.9281 0.8088 0.7677 0.106 Uiso 0.50 1 calc PR B 1
N1 N 0.5454(6) 0.9177(8) 0.8241(4) 0.063(3) Uani 1 1 d . . .
N2 N 0.5413(6) 0.7777(9) 0.8590(5) 0.073(3) Uani 1 1 d . . .
N3 N 0.8366(5) 1.0220(6) 0.8390(4) 0.052(2) Uani 1 1 d . . .
N4 N 0.9455(5) 0.9181(6) 0.8751(4) 0.052(2) Uani 1 1 d . . .
N5 N 0.7755(5) 0.6899(6) 0.7950(4) 0.048(2) Uani 1 1 d . . .
N6 N 0.7113(5) 0.7965(6) 0.7287(4) 0.049(2) Uani 1 1 d . . .
N7 N 0.8030(6) 0.7817(6) 0.9813(4) 0.055(2) Uani 1 1 d . . .
N8 N 0.7585(5) 0.9247(6) 0.9885(4) 0.050(2) Uani 1 1 d . . .
I1 I 0.21832(5) 0.91271(6) 0.84613(3) 0.0588(2) Uani 1 1 d . . .
Cl1 Cl 0.3089(7) 0.6343(6) 0.9768(4) 0.198(3) Uani 1 1 d D . .
Cl2 Cl 0.3040(5) 0.6098(5) 0.8585(3) 0.158(2) Uani 1 1 d D . .
Cl3A Cl 0.8785(6) 0.9459(6) 0.6992(5) 0.113(3) Uani 0.50 1 d PD A 2
Cl3B Cl 0.9636(14) 0.8063(18) 0.6846(5) 0.135(7) Uani 0.50 1 d PD B 1
Cl4A Cl 0.9696(13) 0.7786(16) 0.6876(8) 0.144(9) Uani 0.50 1 d PD A 2
Cl4B Cl 1.0187(5) 0.6774(6) 0.7817(4) 0.093(2) Uani 0.50 1 d PD B 1

loop_
_atom_site_aniso_label
_atom_site_aniso_U_11
_atom_site_aniso_U_22
_atom_site_aniso_U_33
_atom_site_aniso_U_23
_atom_site_aniso_U_13
_atom_site_aniso_U_12
Ir1 0.0283(2) 0.0491(3) 0.0567(3) -0.00178(18) 0.01451(17) -0.00250(15)
C1 0.039(6) 0.083(8) 0.062(7) -0.025(6) 0.024(5) -0.029(6)
C2 0.028(4) 0.052(6) 0.062(7) -0.003(5) 0.014(4) 0.004(4)
C3 0.057(7) 0.044(6) 0.102(10) 0.001(6) 0.038(7) -0.008(5)
C4 0.036(5) 0.063(7) 0.106(10) 0.004(7) 0.029(6) -0.009(5)
C5 0.042(5) 0.056(6) 0.061(7) 0.005(5) 0.014(5) 0.011(5)
C6 0.032(5) 0.059(6) 0.055(6) 0.001(5) 0.017(4) 0.013(4)
C7 0.031(5) 0.097(9) 0.059(7) 0.002(6) 0.018(5) 0.012(6)
C8 0.053(7) 0.118(12) 0.071(9) 0.001(8) 0.017(6) 0.043(8)
C9 0.059(8) 0.137(14) 0.110(13) -0.023(11) 0.011(8) 0.048(9)
C10 0.062(8) 0.066(8) 0.081(9) 0.015(7) 0.010(7) 0.029(6)
C11 0.072(8) 0.061(7) 0.063(8) 0.007(6) 0.017(6) 0.013(6)
C12 0.102(11) 0.062(8) 0.098(11) 0.015(7) 0.042(9) 0.018(7)
C13 0.035(6) 0.097(10) 0.095(10) -0.036(8) 0.024(6) -0.013(6)
C14 0.031(6) 0.132(13) 0.104(11) -0.043(10) 0.031(6) -0.022(7)
C15 0.067(8) 0.098(10) 0.081(10) -0.021(8) 0.035(7) -0.039(8)
C16 0.095(11) 0.105(12) 0.122(14) 0.028(11) 0.046(10) -0.015(10)
C17 0.121(14) 0.100(12) 0.116(15) -0.008(11) 0.050(12) -0.018(11)
C18 0.24(3) 0.153(18) 0.097(15) 0.013(13) 0.091(17) -0.005(19)
C19 0.033(5) 0.059(6) 0.079(8) -0.002(6) 0.017(5) 0.011(4)
C20 0.051(7) 0.064(7) 0.087(10) 0.009(6) 0.012(6) 0.011(5)
C21 0.076(9) 0.092(10) 0.092(11) 0.014(9) -0.011(8) 0.022(8)
C22 0.096(11) 0.110(13) 0.105(13) 0.020(10) 0.004(10) -0.001(10)
C23 0.019(4) 0.051(6) 0.064(7) -0.007(5) 0.021(4) -0.005(4)
C24 0.022(4) 0.053(6) 0.080(8) 0.003(6) 0.015(5) -0.001(4)
C25 0.063(7) 0.060(7) 0.073(9) -0.003(6) 0.025(6) -0.016(6)
C26 0.051(6) 0.072(8) 0.066(8) -0.015(6) 0.018(6) -0.010(6)
C27 0.049(6) 0.039(5) 0.069(8) -0.011(5) 0.017(5) -0.008(4)
C28 0.034(5) 0.042(5) 0.067(7) 0.008(5) 0.015(4) 0.000(4)
C29 0.051(6) 0.051(6) 0.047(6) 0.003(5) 0.018(5) -0.008(5)
C30 0.067(7) 0.047(6) 0.069(8) -0.009(6) 0.023(6) -0.001(5)
C31 0.151(15) 0.056(8) 0.085(11) 0.003(7) 0.030(10) 0.005(9)
C32 0.096(10) 0.044(6) 0.092(11) 0.017(7) 0.027(8) 0.013(6)
C33 0.074(8) 0.057(7) 0.056(7) 0.005(6) 0.014(6) -0.008(6)
C34 0.143(15) 0.064(8) 0.093(11) 0.020(8) 0.053(11) 0.023(9)
C35 0.040(5) 0.057(6) 0.068(8) -0.005(6) 0.019(5) -0.003(5)
C36 0.044(6) 0.091(9) 0.065(8) -0.018(7) 0.029(5) -0.003(6)
C37 0.068(8) 0.069(8) 0.067(8) -0.002(6) 0.029(6) -0.001(6)
C38 0.078(9) 0.082(10) 0.085(10) 0.012(7) 0.010(8) 0.004(7)
C39 0.085(10) 0.086(10) 0.092(11) -0.001(8) 0.011(8) 0.015(8)
C40 0.058(8) 0.101(11) 0.124(14) 0.000(10) 0.012(8) 0.003(8)
C41 0.054(6) 0.056(7) 0.077(8) -0.008(6) 0.027(6) -0.003(5)
C42 0.055(7) 0.086(9) 0.075(8) 0.003(7) 0.034(6) 0.008(6)
C43 0.085(10) 0.109(12) 0.107(13) 0.025(10) 0.051(9) 0.030(9)
C44 0.110(15) 0.17(2) 0.152(19) 0.059(15) 0.080(14) 0.071(13)
C45 0.19(2) 0.18(2) 0.20(3) 0.075(19) 0.13(2) 0.093(18)
C46A 0.064(18) 0.09(2) 0.10(3) -0.020(18) 0.031(17) 0.002(15)
C46B 0.067(19) 0.13(3) 0.070(19) -0.03(2) 0.031(15) -0.026(19)
N1 0.027(4) 0.097(7) 0.065(6) -0.001(5) 0.015(4) 0.017(5)
N2 0.043(5) 0.104(9) 0.079(7) -0.026(6) 0.030(5) -0.028(5)
N3 0.036(4) 0.045(5) 0.075(6) 0.003(4) 0.019(4) 0.000(3)
N4 0.027(4) 0.050(5) 0.081(6) 0.000(4) 0.019(4) 0.002(3)
N5 0.042(4) 0.053(5) 0.055(5) -0.009(4) 0.022(4) -0.007(4)
N6 0.034(4) 0.055(5) 0.052(5) 0.004(4) 0.009(4) 0.002(4)
N7 0.052(5) 0.060(6) 0.049(5) -0.009(4) 0.014(4) -0.005(4)
N8 0.039(4) 0.054(5) 0.059(6) -0.004(4) 0.019(4) -0.005(4)
I1 0.0444(4) 0.0652(5) 0.0721(5) -0.0019(4) 0.0266(3) 0.0052(3)
Cl1 0.225(9) 0.189(7) 0.159(7) -0.002(5) 0.038(6) 0.043(6)
Cl2 0.174(6) 0.144(5) 0.170(6) 0.022(4) 0.076(5) 0.013(4)
Cl3A 0.089(5) 0.095(6) 0.148(8) 0.013(5) 0.030(5) 0.012(4)
Cl3B 0.124(13) 0.23(2) 0.047(6) 0.006(8) 0.027(6) -0.020(11)
Cl4A 0.075(8) 0.164(13) 0.175(16) -0.075(11) 0.021(8) 0.045(8)
Cl4B 0.070(4) 0.106(5) 0.110(6) -0.014(5) 0.038(4) -0.011(4)

loop_
_atom_type_symbol
_atom_type_description
_atom_type_scat_dispersion_real
_atom_type_scat_dispersion_imag
_atom_type_scat_source
Ir Ir -1.4440 7.9890 'International Tables Vol C Tables 4.2.6.8 and 6.1.1.4'
C C 0.0030 0.0020 'International Tables Vol C Tables 4.2.6.8 and 6.1.1.4'
N N 0.0060 0.0030 'International Tables Vol C Tables 4.2.6.8 and 6.1.1.4'
I I -0.4740 1.8120 'International Tables Vol C Tables 4.2.6.8 and 6.1.1.4'
Cl Cl 0.1480 0.1590 'International Tables Vol C Tables 4.2.6.8 and 6.1.1.4'
H H 0.0000 0.0000 'International Tables Vol C Tables 4.2.6.8 and 6.1.1.4'

loop_
_geom_angle_atom_site_label_1
_geom_angle_atom_site_label_2
_geom_angle_atom_site_label_3
_geom_angle
C28 Ir1 C24 76.6(4)
C28 Ir1 C2 102.3(4)
C24 Ir1 C2 94.8(4)
C28 Ir1 C6 177.5(4)
C24 Ir1 C6 105.2(4)
C2 Ir1 C6 75.9(4)
C28 Ir1 C1 105.9(4)
C24 Ir1 C1 90.7(4)
C2 Ir1 C1 151.7(4)
C6 Ir1 C1 75.9(4)
C28 Ir1 C23 76.7(4)
C24 Ir1 C23 153.3(4)
C2 Ir1 C23 90.6(4)
C6 Ir1 C23 101.5(4)
C1 Ir1 C23 96.8(4)
N2 C1 N1 105.7(10)
N2 C1 Ir1 137.3(10)
N1 C1 Ir1 116.8(8)
N4 C2 N3 104.2(8)
N4 C2 Ir1 139.6(8)
N3 C2 Ir1 116.2(6)
C4 C3 N3 106.8(9)
C4 C3 H3 126.6
N3 C3 H3 126.6
C3 C4 N4 109.3(9)
C3 C4 H4 125.3
N4 C4 H4 125.3
C6 C5 C11 122.3(10)
C6 C5 N3 110.0(9)
C11 C5 N3 127.7(10)
C5 C6 C7 119.5(10)
C5 C6 Ir1 121.4(7)
C7 C6 Ir1 119.0(8)
C8 C7 C6 120.7(12)
C8 C7 N1 128.1(10)
C6 C7 N1 111.3(10)
C7 C8 C10 116.1(10)
C7 C8 C9 123.0(15)
C10 C8 C9 120.8(13)
C8 C9 H9A 109.5
C8 C9 H9B 109.5
H9A C9 H9B 109.5
C8 C9 H9C 109.5
H9A C9 H9C 109.5
H9B C9 H9C 109.5
C11 C10 C8 125.1(11)
C11 C10 H10 117.5
C8 C10 H10 117.5
C10 C11 C5 116.3(12)
C10 C11 C12 118.1(11)
C5 C11 C12 125.6(11)
C11 C12 H12A 109.5
C11 C12 H12B 109.5
H12A C12 H12B 109.5
C11 C12 H12C 109.5
H12A C12 H12C 109.5
H12B C12 H12C 109.5
C14 C13 N1 106.9(12)
C14 C13 H13 126.6
N1 C13 H13 126.6
C13 C14 N2 109.3(11)
C13 C14 H14 125.3
N2 C14 H14 125.3
N2 C15 C16 107.1(12)
N2 C15 H15A 110.3
C16 C15 H15A 110.3
N2 C15 H15B 110.3
C16 C15 H15B 110.3
H15A C15 H15B 108.6
C17 C16 C15 111.6(16)
C17 C16 H16A 109.3
C15 C16 H16A 109.3
C17 C16 H16B 109.3
C15 C16 H16B 109.3
H16A C16 H16B 108.0
C16 C17 C18 111.1(16)
C16 C17 H17A 109.4
C18 C17 H17A 109.4
C16 C17 H17B 109.4
C18 C17 H17B 109.4
H17A C17 H17B 108.0
C17 C18 H18A 109.5
C17 C18 H18B 109.5
H18A C18 H18B 109.5
C17 C18 H18C 109.5
H18A C18 H18C 109.5
H18B C18 H18C 109.5
N4 C19 C20 113.3(9)
N4 C19 H19A 108.9
C20 C19 H19A 108.9
N4 C19 H19B 108.9
C20 C19 H19B 108.9
H19A C19 H19B 107.7
C19 C20 C21 110.6(11)
C19 C20 H20A 109.5
C21 C20 H20A 109.5
C19 C20 H20B 109.5
C21 C20 H20B 109.5
H20A C20 H20B 108.1
C22 C21 C20 115.8(14)
C22 C21 H21A 108.3
C20 C21 H21A 108.3
C22 C21 H21B 108.3
C20 C21 H21B 108.3
H21A C21 H21B 107.4
C21 C22 H22A 109.5
C21 C22 H22B 109.5
H22A C22 H22B 109.5
C21 C22 H22C 109.5
H22A C22 H22C 109.5
H22B C22 H22C 109.5
N6 C23 N5 107.0(8)
N6 C23 Ir1 139.1(7)
N5 C23 Ir1 113.8(7)
N8 C24 N7 102.6(10)
N8 C24 Ir1 139.7(8)
N7 C24 Ir1 117.6(8)
C26 C25 N7 107.4(11)
C26 C25 H25 126.3
N7 C25 H25 126.3
C25 C26 N8 106.9(11)
C25 C26 H26 126.5
N8 C26 H26 126.5
C33 C27 C28 121.0(10)
C33 C27 N7 128.3(11)
C28 C27 N7 110.7(9)
C29 C28 C27 119.3(9)
C29 C28 Ir1 121.3(8)
C27 C28 Ir1 119.4(8)
C30 C29 C28 122.2(10)
C30 C29 N5 129.2(10)
C28 C29 N5 108.6(9)
C32 C30 C29 117.1(10)
C32 C30 C31 117.8(11)
C29 C30 C31 125.0(12)
C30 C31 H31A 109.5
C30 C31 H31B 109.5
H31A C31 H31B 109.5
C30 C31 H31C 109.5
H31A C31 H31C 109.5
H31B C31 H31C 109.5
C30 C32 C33 124.9(11)
C30 C32 H32 117.5
C33 C32 H32 117.5
C27 C33 C32 115.5(11)
C27 C33 C34 125.2(12)
C32 C33 C34 119.2(11)
C33 C34 H34A 109.5
C33 C34 H34B 109.5
H34A C34 H34B 109.5
C33 C34 H34C 109.5
H34A C34 H34C 109.5
H34B C34 H34C 109.5
C36 C35 N5 106.1(10)
C36 C35 H35 126.9
N5 C35 H35 126.9
C35 C36 N6 109.9(11)
C35 C36 H36 125.1
N6 C36 H36 125.1
N6 C37 C38 112.3(10)
N6 C37 H37A 109.2
C38 C37 H37A 109.2
N6 C37 H37B 109.2
C38 C37 H37B 109.2
H37A C37 H37B 107.9
C39 C38 C37 117.1(12)
C39 C38 H38A 108.0
C37 C38 H38A 108.0
C39 C38 H38B 108.0
C37 C38 H38B 108.0
H38A C38 H38B 107.3
C40 C39 C38 113.9(14)
C40 C39 H39A 108.8
C38 C39 H39A 108.8
C40 C39 H39B 108.8
C38 C39 H39B 108.8
H39A C39 H39B 107.7
C39 C40 H40A 109.5
C39 C40 H40B 109.5
H40A C40 H40B 109.5
C39 C40 H40C 109.5
H40A C40 H40C 109.5
H40B C40 H40C 109.5
N8 C41 C42 113.1(9)
N8 C41 H41A 109.0
C42 C41 H41A 109.0
N8 C41 H41B 109.0
C42 C41 H41B 109.0
H41A C41 H41B 107.8
C43 C42 C41 113.3(11)
C43 C42 H42A 108.9
C41 C42 H42A 108.9
C43 C42 H42B 108.9
C41 C42 H42B 108.9
H42A C42 H42B 107.7
C44 C43 C42 112.9(14)
C44 C43 H43A 109.0
C42 C43 H43A 109.0
C44 C43 H43B 109.0
C42 C43 H43B 109.0
H43A C43 H43B 107.8
C43 C44 H44A 109.5
C43 C44 H44B 109.5
H44A C44 H44B 109.5
C43 C44 H44C 109.5
H44A C44 H44C 109.5
H44B C44 H44C 109.5
Cl2 C45 Cl1 106.7(10)
Cl2 C45 H45A 110.4
Cl1 C45 H45A 110.4
Cl2 C45 H45B 110.4
Cl1 C45 H45B 110.4
H45A C45 H45B 108.6
Cl4A C46A Cl3A 106.5(13)
Cl4A C46A H46A 110.4
Cl3A C46A H46A 110.4
Cl4A C46A H46B 110.4
Cl3A C46A H46B 110.4
H46A C46A H46B 108.6
Cl4B C46B Cl3B 110.4(15)
Cl4B C46B H46C 109.6
Cl3B C46B H46C 109.6
Cl4B C46B H46D 109.6
Cl3B C46B H46D 109.6
H46C C46B H46D 108.1
C1 N1 C13 110.9(11)
C1 N1 C7 117.0(8)
C13 N1 C7 131.6(11)
C1 N2 C14 107.1(13)
C1 N2 C15 125.7(10)
C14 N2 C15 127.1(11)
C3 N3 C2 109.9(8)
C3 N3 C5 133.7(9)
C2 N3 C5 116.4(8)
C2 N4 C4 109.8(8)
C2 N4 C19 125.6(9)
C4 N4 C19 124.5(8)
C23 N5 C35 107.8(9)
C23 N5 C29 119.6(8)
C35 N5 C29 132.6(9)
C23 N6 C36 109.1(9)
C23 N6 C37 125.4(9)
C36 N6 C37 124.9(10)
C25 N7 C24 111.3(10)
C25 N7 C27 133.0(10)
C24 N7 C27 115.6(9)
C24 N8 C26 111.7(9)
C24 N8 C41 124.1(9)
C26 N8 C41 124.1(10)

loop_
_geom_bond_atom_site_label_1
_geom_bond_atom_site_label_2
_geom_bond_distance
Ir1 C28 2.029(10)
Ir1 C24 2.043(12)
Ir1 C2 2.044(9)
Ir1 C6 2.045(10)
Ir1 C1 2.083(10)
Ir1 C23 2.088(10)
C1 N2 1.344(14)
C1 N1 1.352(15)
C2 N4 1.345(11)
C2 N3 1.400(13)
C3 C4 1.302(16)
C3 N3 1.391(13)
C3 H3 0.9300
C4 N4 1.397(13)
C4 H4 0.9300
C5 C6 1.359(15)
C5 C11 1.397(15)
C5 N3 1.424(12)
C6 C7 1.409(13)
C7 C8 1.397(18)
C7 N1 1.413(16)
C8 C10 1.40(2)
C8 C9 1.571(17)
C9 H9A 0.9600
C9 H9B 0.9600
C9 H9C 0.9600
C10 C11 1.368(18)
C10 H10 0.9300
C11 C12 1.521(18)
C12 H12A 0.9600
C12 H12B 0.9600
C12 H12C 0.9600
C13 C14 1.29(2)
C13 N1 1.363(14)
C13 H13 0.9300
C14 N2 1.413(16)
C14 H14 0.9300
C15 N2 1.444(18)
C15 C16 1.49(2)
C15 H15A 0.9700
C15 H15B 0.9700
C16 C17 1.47(2)
C16 H16A 0.9700
C16 H16B 0.9700
C17 C18 1.52(2)
C17 H17A 0.9700
C17 H17B 0.9700
C18 H18A 0.9600
C18 H18B 0.9600
C18 H18C 0.9600
C19 N4 1.451(13)
C19 C20 1.499(17)
C19 H19A 0.9700
C19 H19B 0.9700
C20 C21 1.502(17)
C20 H20A 0.9700
C20 H20B 0.9700
C21 C22 1.45(2)
C21 H21A 0.9700
C21 H21B 0.9700
C22 H22A 0.9600
C22 H22B 0.9600
C22 H22C 0.9600
C23 N6 1.317(13)
C23 N5 1.395(12)
C24 N8 1.362(14)
C24 N7 1.384(13)
C25 C26 1.339(17)
C25 N7 1.354(15)
C25 H25 0.9300
C26 N8 1.367(15)
C26 H26 0.9300
C27 C33 1.400(16)
C27 C28 1.419(15)
C27 N7 1.421(13)
C28 C29 1.413(15)
C29 C30 1.377(15)
C29 N5 1.413(13)
C30 C32 1.377(18)
C30 C31 1.501(18)
C31 H31A 0.9600
C31 H31B 0.9600
C31 H31C 0.9600
C32 C33 1.448(18)
C32 H32 0.9300
C33 C34 1.509(18)
C34 H34A 0.9600
C34 H34B 0.9600
C34 H34C 0.9600
C35 C36 1.319(16)
C35 N5 1.407(14)
C35 H35 0.9300
C36 N6 1.385(14)
C36 H36 0.9300
C37 N6 1.400(14)
C37 C38 1.577(19)
C37 H37A 0.9700
C37 H37B 0.9700
C38 C39 1.506(19)
C38 H38A 0.9700
C38 H38B 0.9700
C39 C40 1.485(19)
C39 H39A 0.9700
C39 H39B 0.9700
C40 H40A 0.9600
C40 H40B 0.9600
C40 H40C 0.9600
C41 N8 1.475(14)
C41 C42 1.516(14)
C41 H41A 0.9700
C41 H41B 0.9700
C42 C43 1.513(18)
C42 H42A 0.9700
C42 H42B 0.9700
C43 C44 1.45(2)
C43 H43A 0.9700
C43 H43B 0.9700
C44 H44A 0.9600
C44 H44B 0.9600
C44 H44C 0.9600
C45 Cl2 1.754(15)
C45 Cl1 1.843(16)
C45 H45A 0.9700
C45 H45B 0.9700
C46A Cl4A 1.742(18)
C46A Cl3A 1.743(17)
C46A H46A 0.9700
C46A H46B 0.9700
C46B Cl4B 1.743(18)
C46B Cl3B 1.755(17)
C46B H46C 0.9700
C46B H46D 0.9700

loop_
_geom_torsion_atom_site_label_1
_geom_torsion_atom_site_label_2
_geom_torsion_atom_site_label_3
_geom_torsion_atom_site_label_4
_geom_torsion
C28 Ir1 C1 N2 9.4(13)
